data_2202291
loop_
_publ_author_name
'Weil, Matthias'

_publ_section_title
;
 Re-investigation of Cd~2~B~2~O~5~: evidence of a centre of symmetry
;
_journal_issue 7
_journal_name_full 'Acta Crystallographica Section E'
_journal_page_first i95
_journal_page_last i97
_journal_paper_doi 10.1107/S1600536803012157
_journal_volume 59
_journal_year 2003
_chemical_formula_iupac 'Cd2 (B2 O5)'
_chemical_formula_structural 'Cd2 (B2 O5)'
_chemical_formula_sum 'B2 Cd2 O5'
_chemical_formula_weight 326.42
_chemical_name_common 'Cadmium pyroborate'
_chemical_name_systematic 'Cadmium diborate'
_space_group_IT_number 2
_symmetry_cell_setting triclinic
_symmetry_space_group_name_Hall '-P 1'
_symmetry_space_group_name_H-M 'P -1'
_atom_sites_solution_primary isomor
_audit_creation_method SHELXL-97
_cell_angle_alpha 105.441(8)
_cell_angle_beta 90.807(6)
_cell_angle_gamma 91.933(6)
_cell_formula_units_Z 2
_cell_length_a 3.4490(2)
_cell_length_b 6.3603(5)
_cell_length_c 9.9502(8)
_cell_measurement_reflns_used 25
_cell_measurement_temperature 293(2)
_cell_measurement_theta_max 14.851
_cell_measurement_theta_min 12.353
_cell_volume 210.22(3)
_computing_cell_refinement 'CAD-4 Software'
_computing_data_collection 'CAD-4 Software (Nonius, 1989)'
_computing_data_reduction 'HELENA implemented in PLATON (Spek, 2003)'
_computing_molecular_graphics 'ATOMS (Dowty, 2000)'
_computing_publication_material SHELXL97
_computing_structure_refinement 'SHELXL97 (Sheldrick, 1997)'
_computing_structure_solution 'SHELXS97 (Sheldrick, 1997)'
_diffrn_ambient_temperature 293(2)
_diffrn_measured_fraction_theta_full 0.995
_diffrn_measured_fraction_theta_max 0.995
_diffrn_measurement_device_type 'Enraf-Nonius CAD-4 diffractometer'
_diffrn_measurement_method \w/2\q
_diffrn_radiation_monochromator graphite
_diffrn_radiation_type MoK\a
_diffrn_radiation_wavelength 0.71073
_diffrn_reflns_av_R_equivalents 0.0176
_diffrn_reflns_av_sigmaI/netI 0.0198
_diffrn_reflns_limit_h_max 6
_diffrn_reflns_limit_h_min -6
_diffrn_reflns_limit_k_max 11
_diffrn_reflns_limit_k_min -11
_diffrn_reflns_limit_l_max 17
_diffrn_reflns_limit_l_min -17
_diffrn_reflns_number 5166
_diffrn_reflns_theta_full 39.94
_diffrn_reflns_theta_max 39.94
_diffrn_reflns_theta_min 2.12
_diffrn_standards_decay_% 0
_diffrn_standards_interval_time 500
_diffrn_standards_number 3
_exptl_absorpt_coefficient_mu 10.024
_exptl_absorpt_correction_T_max 0.4726
_exptl_absorpt_correction_T_min 0.2670
_exptl_absorpt_correction_type numerical
_exptl_absorpt_process_details
;
The crystal shape was optimized by minimizing the R-value of
selected \y-scanned reflections using the program HABITUS (Herrendorf,
1993-97). The habit so derived was used for the numerical absorption
correction.
;
_exptl_crystal_colour colourless
_exptl_crystal_density_diffrn 5.157
_exptl_crystal_density_method 'not measured'
_exptl_crystal_description plate
_exptl_crystal_F_000 292
_exptl_crystal_size_max 0.22
_exptl_crystal_size_mid 0.14
_exptl_crystal_size_min 0.07
_refine_diff_density_max 2.333
_refine_diff_density_min -2.032
_refine_ls_extinction_coef 0.238(4)
_refine_ls_extinction_expression Fc^*^=kFc[1+0.001xFc^2^\l^3^/sin(2\q)]^-1/4^
_refine_ls_extinction_method 'SHELXL97 (Sheldrick, 1997)'
_refine_ls_goodness_of_fit_ref 1.125
_refine_ls_matrix_type full
_refine_ls_number_parameters 83
_refine_ls_number_reflns 2584
_refine_ls_number_restraints 0
_refine_ls_restrained_S_all 1.125
_refine_ls_R_factor_all 0.0229
_refine_ls_R_factor_gt 0.0215
_refine_ls_shift/su_max 0.001
_refine_ls_shift/su_mean 0.000
_refine_ls_structure_factor_coef Fsqd
_refine_ls_weighting_details 'w = 1/[\s^2^(Fo^2^)+(0.0307P)^2^+0.3225P] where P = (Fo^2^+2Fc^2^)/3'
_refine_ls_weighting_scheme calc
_refine_ls_wR_factor_gt 0.0552
_refine_ls_wR_factor_ref 0.0558
_reflns_number_gt 2464
_reflns_number_total 2584
_reflns_threshold_expression I>2\s(I)
_cod_data_source_file br6105.cif
_cod_data_source_block I
_cod_database_code 2202291
_cod_database_fobs_code 2202291

loop_
_symmetry_equiv_pos_as_xyz
'x, y, z'
'-x, -y, -z'

loop_
_atom_site_label
_atom_site_fract_x
_atom_site_fract_y
_atom_site_fract_z
_atom_site_U_iso_or_equiv
_atom_site_adp_type
_atom_site_calc_flag
_atom_site_refinement_flags
_atom_site_occupancy
_atom_site_disorder_assembly
_atom_site_disorder_group
_atom_site_type_symbol
Cd1 0.22524(3) 0.34751(2) 0.593004(13) 0.00856(4) Uani d . 1 . . Cd
Cd2 0.24898(4) 0.77837(2) 0.125010(13) 0.00940(5) Uani d . 1 . . Cd
B1 0.3291(6) 0.3271(3) 0.1555(2) 0.0081(3) Uani d . 1 . . B
B2 0.6800(6) 0.1264(3) 0.3200(2) 0.0081(3) Uani d . 1 . . B
O1 0.1972(5) 0.0792(2) 0.69646(17) 0.0127(2) Uani d . 1 . . O
O2 0.2570(5) 0.2897(3) 0.01669(16) 0.0128(2) Uani d . 1 . . O
O3 0.2747(4) 0.5244(2) 0.24790(16) 0.0103(2) Uani d . 1 . . O
O4 0.4788(5) 0.1526(2) 0.20034(16) 0.0132(2) Uani d . 1 . . O
O5 0.7276(4) 0.2963(2) 0.43691(15) 0.0097(2) Uani d . 1 . . O

loop_
_atom_site_aniso_label
_atom_site_aniso_U_11
_atom_site_aniso_U_22
_atom_site_aniso_U_33
_atom_site_aniso_U_12
_atom_site_aniso_U_13
_atom_site_aniso_U_23
Cd1 0.00838(6) 0.00948(6) 0.00881(6) 0.00093(4) -0.00033(4) 0.00410(4)
Cd2 0.00867(6) 0.01101(6) 0.00860(6) 0.00064(4) -0.00024(4) 0.00275(4)
B1 0.0082(6) 0.0091(6) 0.0072(6) 0.0008(5) -0.0005(5) 0.0027(5)
B2 0.0092(6) 0.0076(6) 0.0078(6) 0.0020(5) 0.0009(5) 0.0025(5)
O1 0.0181(6) 0.0097(5) 0.0122(6) 0.0055(4) 0.0028(5) 0.0055(4)
O2 0.0111(5) 0.0194(6) 0.0081(5) 0.0015(5) -0.0006(4) 0.0038(5)
O3 0.0118(5) 0.0092(5) 0.0095(5) 0.0027(4) 0.0002(4) 0.0015(4)
O4 0.0212(6) 0.0078(5) 0.0101(5) 0.0024(4) -0.0057(5) 0.0016(4)
O5 0.0107(5) 0.0098(5) 0.0080(5) 0.0010(4) -0.0005(4) 0.0013(4)

loop_
_atom_type_symbol
_atom_type_description
_atom_type_scat_dispersion_real
_atom_type_scat_dispersion_imag
_atom_type_scat_source
B B 0.0013 0.0007 'International Tables Vol C Tables 4.2.6.8 and 6.1.1.4'
O O 0.0106 0.0060 'International Tables Vol C Tables 4.2.6.8 and 6.1.1.4'
Cd Cd -0.8075 1.2024 'International Tables Vol C Tables 4.2.6.8 and 6.1.1.4'

loop_
_geom_angle_atom_site_label_1
_geom_angle_atom_site_label_2
_geom_angle_atom_site_label_3
_geom_angle_site_symmetry_1
_geom_angle_site_symmetry_3
_geom_angle
_geom_angle_publ_flag
O1 Cd1 O5 . 1_455 108.32(6) ?
O1 Cd1 O3 . 2_666 82.70(6) ?
O5 Cd1 O3 1_455 2_666 167.91(6) ?
O1 Cd1 O5 . . 110.00(5) ?
O5 Cd1 O5 1_455 . 97.97(6) ?
O3 Cd1 O5 2_666 . 82.35(5) ?
O1 Cd1 O5 . 2_666 160.36(6) ?
O5 Cd1 O5 1_455 2_666 84.78(5) ?
O3 Cd1 O5 2_666 2_666 83.31(5) ?
O5 Cd1 O5 . 2_666 81.63(5) ?
O1 Cd1 O3 . 2_566 80.89(5) ?
O5 Cd1 O3 1_455 2_566 82.07(5) ?
O3 Cd1 O3 2_666 2_566 95.16(5) ?
O5 Cd1 O3 . 2_566 168.29(5) ?
O5 Cd1 O3 2_666 2_566 86.72(5) ?
O2 Cd2 O2 2_565 2_665 103.48(6) ?
O2 Cd2 O3 2_565 . 110.08(6) ?
O2 Cd2 O3 2_665 . 104.69(6) ?
O2 Cd2 O1 2_565 2_566 85.84(6) ?
O2 Cd2 O1 2_665 2_566 167.32(6) ?
O3 Cd2 O1 . 2_566 79.56(5) ?
O2 Cd2 O4 2_565 1_565 116.07(6) ?
O2 Cd2 O4 2_665 1_565 88.75(6) ?
O3 Cd2 O4 . 1_565 127.06(5) ?
O1 Cd2 O4 2_566 1_565 79.34(6) ?
O2 Cd2 O1 2_565 2_666 170.77(6) ?
O2 Cd2 O1 2_665 2_666 81.11(5) ?
O3 Cd2 O1 . 2_666 75.95(5) ?
O1 Cd2 O1 2_566 2_666 88.50(5) ?
O4 Cd2 O1 1_565 2_666 55.55(5) ?
O2 B1 O3 . . 122.46(17) y
O2 B1 O4 . . 116.53(17) y
O3 B1 O4 . . 120.97(17) y
O1 B2 O5 2_656 . 126.35(18) y
O1 B2 O4 2_656 . 112.94(16) y
O5 B2 O4 . . 120.70(17) y
B1 O4 B2 . . 136.82(16) y

loop_
_geom_bond_atom_site_label_1
_geom_bond_atom_site_label_2
_geom_bond_site_symmetry_2
_geom_bond_distance
_geom_bond_publ_flag
Cd1 O1 . 2.2152(15) y
Cd1 O5 1_455 2.2544(15) y
Cd1 O3 2_666 2.2993(15) y
Cd1 O5 . 2.3162(15) y
Cd1 O5 2_666 2.3631(15) y
Cd1 O3 2_566 2.3722(15) y
Cd1 Cd1 2_566 3.4112(3) ?
Cd1 Cd1 1_655 3.4490(2) ?
Cd1 Cd1 1_455 3.4490(2) ?
Cd2 O2 2_565 2.1853(16) y
Cd2 O2 2_665 2.2071(16) y
Cd2 O3 . 2.2742(15) y
Cd2 O1 2_566 2.3787(16) y
Cd2 O4 1_565 2.4004(15) y
Cd2 O1 2_666 2.5603(18) y
Cd2 Cd2 1_655 3.4490(2) ?
Cd2 Cd2 1_455 3.4490(2) ?
B1 O2 . 1.356(3) y
B1 O3 . 1.364(2) y
B1 O4 . 1.411(3) y
B2 O1 2_656 1.357(2) y
B2 O5 . 1.364(3) y
B2 O4 . 1.421(3) y
